data_4105773
loop_
_publ_author_name
'Magnus Rueping'
'Uxue Uria'
'Ming-Yuan Lin'
'Iuliana Atodiresei'

_publ_section_title
;
 Chiral Organic Contact Ion Pairs in Metal-Free Catalytic Asymmetric
 Allylic Substitutions
;
_journal_name_full 'Journal of the American Chemical Society'
_journal_page_first 3732
_journal_page_last 3735
_journal_paper_doi 10.1021/ja110213t
_journal_volume 133
_journal_year 2011
_chemical_formula_sum 'C17 H16 O'
_chemical_formula_weight 236.31
_space_group_IT_number 19
_symmetry_cell_setting orthorhombic
_symmetry_space_group_name_Hall 'P 2ac 2ab'
_symmetry_space_group_name_H-M 'P 21 21 21'
_cell_angle_alpha 90.00000
_cell_angle_beta 90.00000
_cell_angle_gamma 90.00000
_cell_formula_units_Z 4
_cell_length_a 5.7947(2)
_cell_length_b 8.2165(3)
_cell_length_c 26.4454(11)
_cell_measurement_temperature 293
_cell_volume 1259.12(8)
_computing_data_reduction 'xtal ADDREF SORTRF'
_computing_molecular_graphics xtal
_computing_publication_material 'xtal BONDLA CIFIO'
_computing_structure_refinement 'xtal CRYLSQ'
_computing_structure_solution xtal
_diffrn_ambient_temperature 293
_diffrn_radiation_type 'Cu K\a'
_diffrn_radiation_wavelength 1.54178
_diffrn_reflns_av_R_equivalents .012
_diffrn_reflns_av_sigmaI/netI .012
_diffrn_reflns_limit_h_max 6
_diffrn_reflns_limit_h_min -6
_diffrn_reflns_limit_k_max 9
_diffrn_reflns_limit_k_min -9
_diffrn_reflns_limit_l_max 30
_diffrn_reflns_limit_l_min -30
_diffrn_reflns_number 15050
_diffrn_reflns_theta_max 66.76
_diffrn_reflns_theta_min 9.37
_exptl_absorpt_coefficient_mu .585
_exptl_crystal_density_diffrn 1.247
_exptl_crystal_F_000 504
_refine_diff_density_max .157
_refine_diff_density_min -.124
_refine_ls_extinction_coef 2246(490)
_refine_ls_extinction_expression 'Eq22 p292 "Cryst. Comp." Munksgaard 1970'
_refine_ls_extinction_method Zachariasen
_refine_ls_goodness_of_fit_all 3.137
_refine_ls_goodness_of_fit_ref 3.14
_refine_ls_matrix_type full
_refine_ls_number_constraints 0
_refine_ls_number_parameters 228
_refine_ls_number_reflns 2148
_refine_ls_number_restraints 0
_refine_ls_R_factor_all .025
_refine_ls_R_factor_gt .025
_refine_ls_structure_factor_coef F
_refine_ls_weighting_scheme sigma
_refine_ls_wR_factor_all .03
_refine_ls_wR_factor_ref .03
_reflns_d_resolution_high .839
_reflns_d_resolution_low 4.731
_reflns_Friedel_coverage .677
_reflns_limit_h_max 6
_reflns_limit_h_min 0
_reflns_limit_k_max 9
_reflns_limit_k_min 0
_reflns_limit_l_max 30
_reflns_limit_l_min 0
_reflns_number_gt 2148
_reflns_number_total 2189
_reflns_threshold_expression 'F    >  .00 sig(F   )'
_cod_data_source_file ja110213t_si_001.cif
_cod_data_source_block at0002
_cod_original_sg_symbol_Hall p_2ac_2ab
_cod_original_formula_sum 'C17 H16 O1'
_cod_database_code 4105773

loop_
_symmetry_equiv_pos_as_xyz
+x,+y,+z
1/2-x,-y,1/2+z
1/2+x,1/2-y,-z
-x,1/2+y,1/2-z

loop_
_atom_site_label
_atom_site_fract_x
_atom_site_fract_y
_atom_site_fract_z
_atom_site_U_iso_or_equiv
_atom_site_adp_type
_atom_site_occupancy
O .45384(13) .21632(10) .12122(3) .0243(4) Uani 1.00000
C3 .07290(17) .12020(13) .06175(4) .0201(5) Uani 1.00000
C17 -.1052(2) -.08036(14) -.00135(5) .0284(6) Uani 1.00000
C7 .1085(2) .58258(13) .13574(4) .0262(6) Uani 1.00000
C12 .4554(2) -.18467(14) .24150(5) .0287(6) Uani 1.00000
C8 .2867(2) .47064(14) .14069(4) .0245(5) Uani 1.00000
C9 .27028(18) .32115(14) .11664(4) .0211(5) Uani 1.00000
C6 -.0822(2) .54647(14) .10622(4) .0258(6) Uani 1.00000
C16 -.1053(2) .08975(13) .02138(4) .0221(5) Uani 1.00000
C4 .07778(18) .28154(13) .08640(4) .0197(5) Uani 1.00000
C11 .50508(19) -.12335(13) .19357(5) .0242(6) Uani 1.00000
C14 .0881(2) -.04926(14) .23953(4) .0256(6) Uani 1.00000
C13 .2473(2) -.14570(15) .26456(5) .0288(6) Uani 1.00000
C15 .13577(19) .00881(12) .19134(4) .0215(5) Uani 1.00000
C5 -.09620(18) .39793(13) .08156(4) .0222(5) Uani 1.00000
C2 .22900(18) .00931(13) .07646(4) .0214(5) Uani 1.00000
C1 .40608(19) .04331(13) .11662(4) .0217(5) Uani 1.00000
C10 .34614(17) -.02608(12) .16827(4) .0193(5) Uani 1.00000
H1 .560(2) -.0033(16) .1075(5) .018(3) Uiso 1.00000
H14 -.054(3) -.0217(17) .2551(6) .027(3) Uiso 1.00000
H8 .425(2) .4936(16) .1619(5) .022(3) Uiso 1.00000
H5 -.232(2) .3719(17) .0618(5) .022(3) Uiso 1.00000
H12 .563(2) -.2545(19) .2581(6) .029(3) Uiso 1.00000
H15 .024(2) .0729(17) .1734(6) .026(3) Uiso 1.00000
H7 .122(3) .685(2) .1534(6) .030(3) Uiso 1.00000
H6 -.211(3) .623(2) .1027(6) .031(3) Uiso 1.00000
H11 .653(3) -.1460(16) .1775(5) .024(3) Uiso 1.00000
H17c -.224(3) -.089(2) -.0265(6) .032(3) Uiso 1.00000
H13 .216(2) -.1830(18) .2978(6) .030(4) Uiso 1.00000
H17b .046(3) -.106(2) -.0175(7) .040(4) Uiso 1.00000
H16a -.258(2) .1133(16) .0348(5) .017(3) Uiso 1.00000
H16b -.079(2) .1686(17) -.0047(5) .021(3) Uiso 1.00000
H2 .232(2) -.0986(19) .0619(5) .024(3) Uiso 1.00000
H17a -.139(3) -.1614(19) .0246(6) .034(4) Uiso 1.00000

loop_
_atom_site_aniso_label
_atom_site_aniso_U_11
_atom_site_aniso_U_22
_atom_site_aniso_U_33
_atom_site_aniso_U_12
_atom_site_aniso_U_13
_atom_site_aniso_U_23
O .0199(4) .0249(4) .0283(4) -.0036(3) -.0020(3) .0035(3)
C3 .0210(5) .0236(5) .0156(5) -.0035(4) .0031(4) .0021(4)
C17 .0346(7) .0262(6) .0245(6) -.0041(5) -.0087(6) .0004(5)
C7 .0361(6) .0210(6) .0217(5) -.0065(5) .0055(5) -.0014(4)
C12 .0308(6) .0272(6) .0282(6) -.0027(5) -.0118(5) .0057(5)
C8 .0287(6) .0260(6) .0189(5) -.0086(5) -.0004(5) .0029(4)
C9 .0206(5) .0247(6) .0180(5) -.0036(4) .0017(5) .0053(4)
C6 .0283(6) .0239(5) .0251(6) .0014(5) .0061(5) .0021(4)
C16 .0241(6) .0235(5) .0186(5) -.0012(4) -.0009(5) .0019(4)
C4 .0209(5) .0221(5) .0160(5) -.0041(4) .0025(4) .0030(4)
C11 .0224(6) .0246(6) .0256(6) -.0004(4) -.0044(5) -.0015(5)
C14 .0246(6) .0296(6) .0225(5) -.0073(5) .0009(5) -.0023(5)
C13 .0366(6) .0303(6) .0195(6) -.0116(5) -.0042(5) .0054(5)
C15 .0217(5) .0210(5) .0219(5) -.0018(4) -.0022(4) -.0011(4)
C5 .0215(5) .0250(5) .0201(5) -.0027(4) .0024(5) .0025(4)
C2 .0247(5) .0224(5) .0171(5) -.0007(4) .0028(4) -.0002(4)
C1 .0206(5) .0220(5) .0226(5) .0014(4) .0003(4) .0005(4)
C10 .0205(5) .0179(5) .0193(5) -.0038(4) -.0035(4) -.0024(4)

loop_
_atom_type_symbol
_atom_type_oxidation_number
_atom_type_number_in_cell
_atom_type_scat_dispersion_real
_atom_type_scat_dispersion_imag
_atom_type_scat_source
C 0 68 .017 .009 'Int Tables Vol IV Tables 2.2B and 2.3.1'
H 0 64 0 0 'Int Tables Vol IV Tables 2.2B and 2.3.1'
O 0 4 .047 .032 'Int Tables Vol IV Tables 2.2B and 2.3.1'

loop_
_geom_angle_atom_site_label_1
_geom_angle_atom_site_label_2
_geom_angle_atom_site_label_3
_geom_angle_site_symmetry_1
_geom_angle_site_symmetry_2
_geom_angle_site_symmetry_3
_geom_angle
C9 O C1 '4 655' '4 655' '4 655' 117.28(8)
C2 C3 C4 '4 655' '4 655' '4 655' 117.94(9)
C2 C3 C16 '4 655' '4 655' '4 655' 123.71(10)
C4 C3 C16 '4 655' '4 655' '4 655' 118.35(9)
H17c C17 H17a '4 655' '4 655' '4 655' 107.2(13)
H17c C17 H17b '4 655' '4 655' '4 655' 108.6(14)
H17c C17 C16 '4 655' '4 655' '4 655' 109.8(10)
H17a C17 H17b '4 655' '4 655' '4 655' 109.6(13)
H17a C17 C16 '4 655' '4 655' '4 655' 110.4(9)
H17b C17 C16 '4 655' '4 655' '4 655' 111.1(10)
H7 C7 C6 '4 655' '4 655' '4 655' 121.7(9)
H7 C7 C8 '4 655' '4 655' '4 655' 118.0(9)
C6 C7 C8 '4 655' '4 655' '4 655' 120.29(10)
H12 C12 C13 '4 655' '4 655' '4 655' 120.4(9)
H12 C12 C11 '4 655' '4 655' '4 655' 119.9(9)
C13 C12 C11 '4 655' '4 655' '4 655' 119.69(11)
H8 C8 C9 '4 655' '4 655' '4 655' 118.8(8)
H8 C8 C7 '4 655' '4 655' '4 655' 121.7(8)
C9 C8 C7 '4 655' '4 655' '4 655' 119.48(10)
O C9 C8 '4 655' '4 655' '4 655' 117.49(9)
O C9 C4 '4 655' '4 655' '4 655' 121.17(10)
C8 C9 C4 '4 655' '4 655' '4 655' 121.25(10)
H6 C6 C7 '4 655' '4 655' '4 655' 121.6(9)
H6 C6 C5 '4 655' '4 655' '4 655' 118.3(9)
C7 C6 C5 '4 655' '4 655' '4 655' 120.05(10)
H16b C16 H16a '4 655' '4 655' '4 655' 105.8(11)
H16b C16 C3 '4 655' '4 655' '4 655' 106.8(8)
H16b C16 C17 '4 655' '4 655' '4 655' 109.7(8)
H16a C16 C3 '4 655' '4 655' '4 655' 109.3(8)
H16a C16 C17 '4 655' '4 655' '4 655' 109.1(8)
C3 C16 C17 '4 655' '4 655' '4 655' 115.62(10)
C5 C4 C9 '4 655' '4 655' '4 655' 117.73(10)
C5 C4 C3 '4 655' '4 655' '4 655' 124.09(9)
C9 C4 C3 '4 655' '4 655' '4 655' 118.18(9)
H11 C11 C10 '4 655' '4 655' '4 655' 118.8(8)
H11 C11 C12 '4 655' '4 655' '4 655' 120.6(8)
C10 C11 C12 '4 655' '4 655' '4 655' 120.55(10)
H14 C14 C13 '4 655' '4 655' '4 655' 120.5(9)
H14 C14 C15 '4 655' '4 655' '4 655' 119.3(9)
C13 C14 C15 '4 655' '4 655' '4 655' 120.18(11)
H13 C13 C14 '4 655' '4 655' '4 655' 120.1(9)
H13 C13 C12 '4 655' '4 655' '4 655' 119.8(9)
C14 C13 C12 '4 655' '4 655' '4 655' 120.04(12)
H15 C15 C14 '4 655' '4 655' '4 655' 120.6(9)
H15 C15 C10 '4 655' '4 655' '4 655' 119.1(9)
C14 C15 C10 '4 655' '4 655' '4 655' 120.36(10)
H5 C5 C6 '4 655' '4 655' '4 655' 119.7(8)
H5 C5 C4 '4 655' '4 655' '4 655' 119.0(8)
C6 C5 C4 '4 655' '4 655' '4 655' 121.18(10)
H2 C2 C3 '4 655' '4 655' '4 655' 121.4(8)
H2 C2 C1 '4 655' '4 655' '4 655' 116.0(8)
C3 C2 C1 '4 655' '4 655' '4 655' 122.61(10)
H1 C1 O '4 655' '4 655' '4 655' 103.0(7)
H1 C1 C2 '4 655' '4 655' '4 655' 111.5(7)
H1 C1 C10 '4 655' '4 655' '4 655' 106.1(7)
O C1 C2 '4 655' '4 655' '4 655' 111.78(9)
O C1 C10 '4 655' '4 655' '4 655' 109.58(8)
C2 C1 C10 '4 655' '4 655' '4 655' 114.15(9)
C11 C10 C15 '4 655' '4 655' '4 655' 119.14(10)
C11 C10 C1 '4 655' '4 655' '4 655' 119.76(9)
C15 C10 C1 '4 655' '4 655' '4 655' 121.08(9)

loop_
_geom_bond_atom_site_label_1
_geom_bond_atom_site_label_2
_geom_bond_site_symmetry_1
_geom_bond_site_symmetry_2
_geom_bond_distance
O C9 '4 655' '4 655' 1.3741(13)
O C1 '4 655' '4 655' 1.4533(13)
C3 C2 '4 655' '4 655' 1.3415(15)
C3 C4 '4 655' '4 655' 1.4775(15)
C3 C16 '4 655' '4 655' 1.5063(15)
C17 H17c '4 655' '4 655' .958(16)
C17 H17a '4 655' '4 655' .976(16)
C17 H17b '4 655' '4 655' .998(18)
C17 C16 '4 655' '4 655' 1.5215(16)
C7 H7 '4 655' '4 655' .962(16)
C7 C6 '4 655' '4 655' 1.3848(16)
C7 C8 '4 655' '4 655' 1.3893(16)
C12 H12 '4 655' '4 655' .955(15)
C12 C13 '4 655' '4 655' 1.3887(18)
C12 C11 '4 655' '4 655' 1.3940(18)
C8 H8 '4 655' '4 655' .993(14)
C8 C9 '4 655' '4 655' 1.3865(16)
C9 C4 '4 655' '4 655' 1.4105(15)
C6 H6 '4 655' '4 655' .980(15)
C6 C5 '4 655' '4 655' 1.3862(16)
C16 H16b '4 655' '4 655' .958(14)
C16 H16a '4 655' '4 655' .974(13)
C4 C5 '4 655' '4 655' 1.3955(15)
C11 H11 '4 655' '4 655' .975(15)
C11 C10 '4 655' '4 655' 1.3910(15)
C14 H14 '4 655' '4 655' .947(15)
C14 C13 '4 655' '4 655' 1.3844(17)
C14 C15 '4 655' '4 655' 1.3887(15)
C13 H13 '4 655' '4 655' .947(16)
C15 H15 '4 655' '4 655' .960(14)
C15 C10 '4 655' '4 655' 1.3930(15)
C5 H5 '4 655' '4 655' .969(13)
C2 H2 '4 655' '4 655' .966(15)
C2 C1 '4 655' '4 655' 1.5030(15)
C1 H1 '4 655' '4 655' 1.000(13)
C1 C10 '4 655' '4 655' 1.5202(15)

loop_
_geom_contact_atom_site_label_1
_geom_contact_atom_site_label_2
_geom_contact_distance
_geom_contact_site_symmetry_1
_geom_contact_site_symmetry_2
H16a H16b 1.541(19) '4 655' '4 655'
H17c H17a 1.56(2) '4 655' '4 655'
H17c H17b 1.59(2) '4 655' '4 655'
H17b H17a 1.61(2) '4 655' '4 655'
O H1 1.940(13) '4 655' '4 655'
C3 H16b 2.005(14) '4 655' '4 655'
C3 H2 2.021(15) '4 655' '4 655'
C15 H14 2.028(15) '4 655' '4 655'
C8 H7 2.028(16) '4 655' '4 655'
C14 H13 2.032(16) '4 655' '4 655'
C12 H13 2.033(15) '4 655' '4 655'
C13 H14 2.036(15) '4 655' '4 655'
C10 H1 2.038(13) '4 655' '4 655'
C10 H15 2.040(14) '4 655' '4 655'
C5 H6 2.042(16) '4 655' '4 655'
C13 H12 2.045(14) '4 655' '4 655'
C11 H12 2.045(15) '4 655' '4 655'
C3 H16a 2.046(13) '4 655' '4 655'
C6 H5 2.048(13) '4 655' '4 655'
C10 H11 2.048(15) '4 655' '4 655'
C4 H5 2.050(13) '4 655' '4 655'
C14 H15 2.051(14) '4 655' '4 655'
C17 H16b 2.053(14) '4 655' '4 655'
C16 H17c 2.054(16) '4 655' '4 655'
C17 H16a 2.058(13) '4 655' '4 655'
C9 H8 2.058(14) '4 655' '4 655'
C6 H7 2.060(15) '4 655' '4 655'
C12 H11 2.069(15) '4 655' '4 655'
C7 H6 2.074(15) '4 655' '4 655'
C16 H17a 2.075(16) '4 655' '4 655'
C2 H1 2.089(13) '4 655' '4 655'
C7 H8 2.090(14) '4 655' '4 655'
C16 H17b 2.098(17) '4 655' '4 655'
C1 H2 2.113(14) '4 655' '4 655'
H5 H16a 2.246(19) '4 655' '4 655'
H1 H11 2.257(19) '4 655' '4 655'
H17c H16a 2.33(2) '4 655' '4 655'
H5 H6 2.33(2) '4 655' '4 655'
H14 H15 2.34(2) '4 655' '4 655'
H14 H13 2.34(2) '4 655' '4 655'
H12 H13 2.34(2) '4 655' '4 655'
H17c H16b 2.35(2) '4 655' '4 655'
O C8 2.3600(14) '4 655' '4 655'
H17b H2 2.36(2) '4 655' '4 655'
H8 H7 2.36(2) '4 655' '4 655'
H12 H11 2.37(2) '4 655' '4 655'
H16a H17a 2.38(2) '4 655' '4 655'
H1 H2 2.381(18) '4 655' '4 655'
H17b H16b 2.39(2) '4 655' '4 655'
H1 H16a 2.392(18) '4 655' 4
C7 C9 2.3976(16) '4 655' '4 655'
C7 C5 2.4003(15) '4 655' '4 655'
C11 C15 2.4005(15) '4 655' '4 655'
C9 C5 2.4017(15) '4 655' '4 655'
C12 C14 2.4021(17) '4 655' '4 655'
C13 C15 2.4038(17) '4 655' '4 655'
H7 H6 2.40(2) '4 655' '4 655'
C8 C6 2.4059(16) '4 655' '4 655'
C11 C13 2.4062(18) '4 655' '4 655'
C14 C10 2.4134(15) '4 655' '4 655'
C9 C1 2.4147(16) '4 655' '4 655'
C4 C2 2.4166(15) '4 655' '4 655'
C12 C10 2.4186(16) '4 655' '4 655'
H2 H17a 2.42(2) '4 655' '4 655'
C6 C4 2.4232(16) '4 655' '4 655'
O C4 2.4257(13) '4 655' '4 655'
O C10 2.4298(13) '4 655' '4 655'
C8 C4 2.4375(15) '4 655' '4 655'
O C2 2.4478(13) '4 655' '4 655'
C3 C9 2.4781(15) '4 655' '4 655'
C3 C1 2.4965(15) '4 655' '4 655'
C11 H1 2.501(13) '4 655' '4 655'
C16 C2 2.5122(15) '4 655' '4 655'
C11 C1 2.5190(16) '4 655' '4 655'
O H8 2.524(13) '4 655' '4 655'
H5 H16b 2.536(19) '4 655' '2 665'
C15 C1 2.5373(15) '4 655' '4 655'
C2 C10 2.5376(15) '4 655' '4 655'
C3 C5 2.5380(15) '4 655' '4 655'
H15 H13 2.56(2) '4 655' '1 665'
C3 C17 2.5623(16) '4 655' '4 655'
C16 C4 2.5624(15) '4 655' '4 655'
C17 H2 2.579(13) '4 655' '4 655'
H5 H16b 2.58(2) '4 655' '4 655'
H5 H17b 2.59(2) '4 655' '2 665'
H17b H17a 2.65(2) '4 655' 2
C16 H5 2.656(14) '4 655' '4 655'
C1 H11 2.657(14) '4 655' '4 655'
H6 H17b 2.66(2) '4 655' '2 665'
C1 H15 2.685(15) '4 655' '4 655'
H16a H16b 2.703(19) '4 655' '2 665'
C16 H2 2.715(14) '4 655' '4 655'
C3 H5 2.721(13) '4 655' '4 655'
O H5 2.724(13) '4 655' 4
C4 H16b 2.736(14) '4 655' '4 655'
C10 H7 2.737(16) '4 655' '4 645'
H17c H2 2.75(2) '4 655' '2 655'
C4 H16a 2.749(13) '4 655' '4 655'
H8 H13 2.75(2) '4 655' '1 565'
H6 H17a 2.75(2) '4 655' '4 665'
C9 C6 2.7702(16) '4 655' '4 655'
C11 C14 2.7725(16) '4 655' '4 655'
C12 C15 2.7779(16) '4 655' '4 655'
C8 C5 2.7796(15) '4 655' '4 655'
C9 C2 2.7841(16) '4 655' '4 655'
C13 C10 2.7890(17) '4 655' '4 655'
C3 H17a 2.798(16) '4 655' '4 655'
C7 C4 2.8022(15) '4 655' '4 655'
C3 H17b 2.803(17) '4 655' '4 655'
H15 H11 2.81(2) '4 655' '4 755'
C5 H16a 2.806(13) '4 655' '4 655'
O C3 2.8231(13) '4 655' '4 655'
H8 H6 2.83(2) '4 655' 4
H16b H17a 2.84(2) '4 655' '4 655'
C4 C1 2.8442(15) '4 655' '4 655'
C15 H7 2.848(16) '4 655' '4 645'
H6 H11 2.85(2) '4 655' '4 765'
H14 H11 2.85(2) '4 655' '4 755'
C2 H17b 2.861(17) '4 655' '4 655'
C2 H15 2.872(15) '4 655' '4 655'
H17b H16a 2.87(2) '4 655' '4 655'
C4 H15 2.885(14) '4 655' '4 655'
C2 H17a 2.897(15) '4 655' '4 655'
C9 H15 2.906(14) '4 655' '4 655'
C17 C2 2.9202(17) '4 655' '4 655'
C11 H7 2.923(15) '4 655' '4 645'
H14 H12 2.93(2) '4 655' '4 755'
C15 H12 2.935(15) '4 655' '1 565'
H8 H12 2.94(2) '4 655' '1 565'
C10 H2 2.949(13) '4 655' '4 655'
C13 H8 2.952(14) '4 655' .
O H16a 2.953(13) '4 655' 4
C5 H16b 2.960(14) '4 655' '4 655'
C4 H16b 2.965(14) '4 655' '2 565'
C1 H16a 2.966(13) '4 655' 4
C6 H17c 2.980(16) '4 655' '2 565'
H14 H7 2.98(2) '4 655' '1 655'
O H13 2.988(15) '4 655' '1 565'
C3 H15 2.991(15) '4 655' '4 655'
C16 C5 2.9912(15) '4 655' '4 655'
C10 H12 3.008(15) '4 655' '1 565'
C12 H8 3.027(14) '4 655' .
C7 H14 3.028(15) '4 655' '1 665'
C5 H17c 3.039(16) '4 655' '2 565'
C7 H17c 3.049(16) '4 655' '2 565'
C3 H16b 3.059(13) '4 655' '2 565'
C8 H14 3.070(15) '4 655' '1 665'
H7 H2 3.07(2) '4 655' '4 665'
H17c H17b 3.07(2) '4 655' '2 655'
H14 H8 3.07(2) '4 655' '1 655'
O H15 3.081(14) '4 655' '4 655'
C2 H16b 3.083(14) '4 655' '4 655'
C15 C2 3.0856(15) '4 655' '4 655'
C16 H1 3.088(13) '4 655' '4 755'
C9 H16b 3.088(14) '4 655' '2 565'
H1 H17a 3.09(2) '4 655' 4
C15 H11 3.094(15) '4 655' '4 755'
C16 H5 3.100(13) '4 655' '2 565'
C14 H11 3.111(15) '4 655' '4 755'
H2 H17a 3.11(2) '4 655' 2
H7 H11 3.12(2) '4 655' '4 765'
O C15 3.1212(13) '4 655' '4 655'
C11 H14 3.143(15) '4 655' 4
C2 H16a 3.148(13) '4 655' '4 655'
C14 H12 3.154(15) '4 655' '1 565'
C9 H1 3.159(13) '4 655' '4 655'
H17c H17a 3.16(2) '4 655' '2 655'
C14 H7 3.164(15) '4 655' '4 645'
C12 H14 3.165(15) '4 655' 4
C8 H17c 3.173(16) '4 655' '2 565'
C5 H17b 3.173(17) '4 655' '2 665'
O C5 3.1820(13) '4 655' 4
C17 H5 3.187(13) '4 655' '2 565'
C9 C10 3.1933(15) '4 655' '4 655'
C4 H17c 3.194(16) '4 655' '2 565'
H16b H16b 3.201(18) '4 655' '2 565'
H16b H16b 3.201(18) '4 655' '2 665'
O H12 3.203(15) '4 655' '1 565'
C12 H7 3.212(15) '4 655' '4 645'
C6 H17b 3.221(17) '4 655' '2 665'
C17 H2 3.227(15) '4 655' '2 655'
O H16b 3.230(14) '4 655' '2 565'
C3 H1 3.234(13) '4 655' '4 655'
C13 H15 3.242(14) '4 655' '1 655'
C9 H17c 3.243(16) '4 655' '2 565'
C6 H8 3.244(14) '4 655' '4 755'
C6 H17a 3.245(16) '4 655' '4 665'
H14 H13 3.25(2) '4 655' '1 665'
C9 H5 3.255(13) '4 655' 4
C9 H7 3.256(16) '4 655' '4 655'
H17b H2 3.26(2) '4 655' '2 655'
C6 H13 3.257(16) '4 655' '1 665'
C15 H13 3.259(16) '4 655' '4 655'
C12 H14 3.260(15) '4 655' '4 655'
C11 H13 3.261(16) '4 655' '4 655'
C10 H14 3.262(15) '4 655' '4 655'
C11 H15 3.264(14) '4 655' '4 655'
C15 H13 3.264(15) '4 655' '1 665'
H1 H15 3.27(2) '4 655' 4
C14 H12 3.266(14) '4 655' '4 655'
H8 H11 3.27(2) '4 655' '4 665'
C13 H15 3.273(14) '4 655' '4 655'
C7 H5 3.274(13) '4 655' '4 655'
C15 H11 3.277(15) '4 655' '4 655'
C10 H12 3.278(15) '4 655' '4 655'
C9 H5 3.279(13) '4 655' '4 655'
C5 H7 3.280(15) '4 655' '4 655'
C2 H16a 3.283(13) '4 655' 4
H15 H7 3.28(2) '4 655' '4 645'
O H2 3.286(15) '4 655' '4 655'
C11 H8 3.291(13) '4 655' '4 645'
C13 H11 3.291(15) '4 655' '4 655'
C4 H6 3.294(16) '4 655' '4 655'
C8 H6 3.301(15) '4 655' '4 655'
C15 H1 3.312(13) '4 655' '4 655'
C6 H8 3.313(14) '4 655' '4 655'
C4 H2 3.313(15) '4 655' '4 655'
C11 H12 3.313(15) '4 655' '1 565'
C17 H17b 3.315(17) '4 655' '2 655'
H12 H15 3.32(2) '4 655' .
C8 H6 3.323(15) '4 655' 4
C4 H8 3.325(14) '4 655' '4 655'
C13 H14 3.327(14) '4 655' '1 655'
C9 C15 3.3311(15) '4 655' '4 655'
C5 H13 3.334(16) '4 655' '1 665'
C13 H7 3.334(15) '4 655' '4 645'
H16b H2 3.34(2) '4 655' '4 655'
C7 H2 3.345(15) '4 655' '4 665'
H1 H6 3.35(2) '4 655' '4 545'
C3 H1 3.366(13) '4 655' '4 755'
C3 H17c 3.368(16) '4 655' '4 655'
C8 H12 3.369(15) '4 655' '1 565'
C7 H13 3.376(15) '4 655' '1 665'
H8 H12 3.38(2) '4 655' '4 665'
C12 H8 3.385(13) '4 655' '4 645'
O C11 3.3968(14) '4 655' '4 655'
H16a H2 3.409(19) '4 655' '4 655'
C2 H7 3.412(15) '4 655' '4 645'
C16 H16b 3.417(13) '4 655' '2 665'
H7 H11 3.44(2) '4 655' '4 665'
C2 H16b 3.442(14) '4 655' '2 565'
C3 C10 3.4476(15) '4 655' '4 655'
C13 H12 3.449(15) '4 655' '1 565'
C4 H16a 3.454(13) '4 655' '2 565'
C11 H15 3.454(14) '4 655' 4
C3 H5 3.457(13) '4 655' '2 565'
H8 H5 3.46(2) '4 655' 4
H6 H17c 3.48(2) '4 655' '2 565'
H15 H2 3.48(2) '4 655' '4 655'
H5 H17c 3.49(2) '4 655' '2 665'
C17 H17a 3.490(15) '4 655' 2
H17a H17a 3.49(2) '4 655' '2 655'
H17a H17a 3.49(2) '4 655' 2
C16 H16a 3.494(13) '4 655' '2 565'
H16a H2 3.502(19) '4 655' '4 755'
C5 H16b 3.502(13) '4 655' '2 665'
C3 H16a 3.504(13) '4 655' '2 565'
C6 H11 3.506(14) '4 655' '4 765'
C9 H12 3.507(15) '4 655' '1 565'
C14 H12 3.512(14) '4 655' '4 755'
C1 H7 3.513(16) '4 655' '4 645'
C4 H13 3.518(16) '4 655' '1 665'
O H11 3.523(14) '4 655' '4 655'
H1 H5 3.524(19) '4 655' 4
C17 H1 3.529(13) '4 655' '4 755'
H17c H2 3.53(2) '4 655' '4 655'
C12 H12 3.536(15) '4 655' '1 565'
C17 H6 3.539(15) '4 655' '2 565'
C8 H13 3.541(15) '4 655' '1 565'
C16 C4 3.5518(15) '4 655' '2 665'
H7 H17c 3.56(2) '4 655' '2 565'
C3 C15 3.5657(15) '4 655' '4 655'
H5 H17c 3.57(2) '4 655' '2 565'
C8 H13 3.569(15) '4 655' '1 665'
C8 H5 3.576(13) '4 655' 4
C15 H2 3.578(13) '4 655' '4 655'
C17 H17c 3.581(16) '4 655' 2
C11 H6 3.582(15) '4 655' '4 545'
C4 C15 3.5826(15) '4 655' '4 655'
C5 H8 3.583(14) '4 655' '4 755'
H6 H17c 3.60(2) '4 655' '2 665'
C7 C10 3.6022(15) '4 655' '4 665'
H6 H2 3.61(2) '4 655' '4 665'
H14 H12 3.61(2) '4 655' '1 565'
H1 H15 3.61(2) '4 655' '4 655'
C9 H13 3.616(15) '4 655' '1 665'
C12 H14 3.618(15) '4 655' '1 655'
C14 H13 3.625(15) '4 655' '1 665'
C7 H11 3.627(14) '4 655' '4 765'
C14 H7 3.633(15) '4 655' '1 655'
C6 H2 3.633(15) '4 655' '4 665'
O C7 3.6345(14) '4 655' '4 655'
C8 C1 3.6348(16) '4 655' '4 655'
H6 H13 3.64(2) '4 655' '1 665'
C11 C14 3.6415(16) '4 655' 4
C5 H16a 3.650(13) '4 655' '2 565'
C11 C2 3.6523(16) '4 655' '4 655'
C7 C14 3.6538(15) '4 655' '1 665'
O C13 3.6619(15) '4 655' '1 565'
C5 H16b 3.662(13) '4 655' '2 565'
C16 H16b 3.665(13) '4 655' '2 565'
C7 C11 3.6687(16) '4 655' '4 665'
O C5 3.6723(13) '4 655' '4 655'
C4 C10 3.6733(15) '4 655' '4 655'
C5 H15 3.676(14) '4 655' '4 655'
C12 C8 3.6835(17) '4 655' .
C4 H1 3.687(13) '4 655' '4 655'
C8 H15 3.707(14) '4 655' '4 655'
C5 C2 3.7101(15) '4 655' '4 655'
C2 H17c 3.711(16) '4 655' 2
C1 H12 3.711(15) '4 655' '1 565'
C1 H5 3.714(13) '4 655' 4
C11 H14 3.719(15) '4 655' '4 655'
C17 H6 3.728(16) '4 655' '4 645'
C15 H12 3.732(15) '4 655' '4 655'
C10 H13 3.736(16) '4 655' '4 655'
C12 H15 3.737(14) '4 655' '4 655'
C9 H13 3.739(15) '4 655' '1 565'
C3 C16 3.7403(15) '4 655' '2 565'
C9 H2 3.746(15) '4 655' '4 655'
C14 H11 3.748(15) '4 655' '4 655'
C8 H5 3.749(13) '4 655' '4 655'
C9 H6 3.750(15) '4 655' '4 655'
C8 H17b 3.755(17) '4 655' '2 565'
O C12 3.7574(15) '4 655' '1 565'
C4 H7 3.764(16) '4 655' '4 655'
C3 C8 3.7662(15) '4 655' '4 655'
O C4 3.7693(13) '4 655' 4
O H15 3.770(14) '4 655' 4
C5 H8 3.772(14) '4 655' '4 655'
C13 C15 3.7875(16) '4 655' '1 655'
C17 C9 3.7884(17) '4 655' '2 665'
C2 H5 3.790(14) '4 655' '2 565'
C1 H16b 3.792(14) '4 655' '2 565'
C9 C16 3.7918(15) '4 655' '2 565'
C6 H14 3.793(15) '4 655' '1 665'
C17 H17a 3.801(15) '4 655' '2 655'
C7 C15 3.8015(15) '4 655' '4 665'
C3 C6 3.8022(16) '4 655' '4 655'
C17 C4 3.8029(16) '4 655' '2 665'
C8 C13 3.8059(17) '4 655' '1 565'
C12 C1 3.8074(17) '4 655' '4 655'
C16 C1 3.8088(16) '4 655' '4 755'
C14 C1 3.8130(15) '4 655' '4 655'
C11 C15 3.8130(16) '4 655' 4
O C16 3.8184(14) '4 655' 4
C8 C6 3.8203(16) '4 655' 4
C11 H2 3.829(13) '4 655' '4 655'
C12 C14 3.8319(17) '4 655' 4
C8 C11 3.8321(16) '4 655' '4 665'
C9 C16 3.8338(15) '4 655' '4 655'
C7 C13 3.8365(17) '4 655' '1 665'
C9 C5 3.8387(15) '4 655' 4
O C6 3.8400(14) '4 655' 4
C9 H14 3.841(15) '4 655' '1 665'
C8 C14 3.8440(16) '4 655' '1 665'
C14 C13 3.8448(17) '4 655' '1 665'
C17 C8 3.8450(17) '4 655' '2 665'
C4 H1 3.846(13) '4 655' '4 755'
C2 H11 3.848(15) '4 655' '4 655'
C17 C5 3.8524(17) '4 655' '2 665'
C8 H16b 3.854(14) '4 655' '2 565'
C12 C10 3.8583(16) '4 655' .
C9 H17b 3.858(17) '4 655' '2 565'
C14 H8 3.860(14) '4 655' .
C2 H17c 3.865(16) '4 655' '4 655'
C1 H13 3.869(15) '4 655' '1 565'
C9 H16a 3.881(13) '4 655' 4
C6 C13 3.8843(17) '4 655' '1 665'
C12 C15 3.8873(16) '4 655' .
C7 H17a 3.888(16) '4 655' '4 665'
C14 H14 3.889(14) '4 655' '1 655'
C1 H8 3.889(13) '4 655' '4 655'
C1 H15 3.891(14) '4 655' 4
C12 H1 3.892(13) '4 655' '4 655'
O H6 3.894(16) '4 655' 4
C10 H13 3.896(15) '4 655' '1 565'
C7 C2 3.9037(15) '4 655' '4 665'
C16 C1 3.9078(16) '4 655' '4 655'
C5 H1 3.912(13) '4 655' '4 755'
C9 H6 3.913(15) '4 655' 4
C17 C4 3.9181(16) '4 655' '4 655'
C14 H15 3.920(14) '4 655' '1 655'
C8 H11 3.921(14) '4 655' '4 665'
C17 C7 3.9223(17) '4 655' '2 665'
C17 C6 3.9252(17) '4 655' '2 665'
C5 H17a 3.929(16) '4 655' '4 665'
C17 C5 3.9301(17) '4 655' '2 565'
C16 C5 3.9386(15) '4 655' '2 665'
C7 C12 3.9396(17) '4 655' '4 665'
C3 H16a 3.942(13) '4 655' 4
C8 C5 3.9483(16) '4 655' 4
C1 H17a 3.963(15) '4 655' 4
C11 H8 3.963(14) '4 655' .
C2 H1 3.964(13) '4 655' '4 755'
C14 H8 3.968(14) '4 655' '1 655'
C11 H13 3.968(15) '4 655' '1 565'
C10 H8 3.977(13) '4 655' '4 645'
C2 H17a 3.987(16) '4 655' 2
C9 H16b 3.995(14) '4 655' '4 655'
O C3 3.9957(13) '4 655' 4
C12 C11 3.9991(16) '4 655' .
C15 H1 4.008(13) '4 655' '4 755'
C12 C8 4.0103(17) '4 655' '4 645'
C10 H15 4.015(14) '4 655' 4
C16 C5 4.0154(15) '4 655' '2 565'
C7 H11 4.019(14) '4 655' '4 665'
C2 H5 4.021(13) '4 655' '4 655'
C17 C17 4.0213(18) '4 655' 2
C17 C17 4.0213(18) '4 655' '2 655'
C12 C14 4.0280(17) '4 655' .
C7 H17b 4.031(17) '4 655' '2 565'
C12 C9 4.0748(17) '4 655' .
C16 C16 4.0752(16) '4 655' '2 665'
C16 C16 4.0752(16) '4 655' '2 565'
C7 C14 4.0863(15) '4 655' '4 665'
C8 C13 4.0947(17) '4 655' '1 665'
O C16 4.1083(13) '4 655' '2 565'
C17 C6 4.1176(17) '4 655' '2 565'
C8 C15 4.1180(15) '4 655' '4 655'
O C6 4.1428(14) '4 655' '4 655'
C7 C13 4.1516(17) '4 655' '4 665'
C6 C14 4.1545(15) '4 655' '1 665'
C17 C2 4.1582(16) '4 655' '2 655'
C8 C10 4.1602(15) '4 655' '4 655'
C12 C13 4.1647(17) '4 655' .
C12 C12 4.1650(16) '4 655' .
C12 C12 4.1650(16) '4 655' '1 565'
C8 C2 4.1672(16) '4 655' '4 655'
C3 C1 4.1756(15) '4 655' '4 755'
C16 C2 4.1761(16) '4 655' '4 755'
C13 C5 4.1780(17) '4 655' '1 655'
C17 C6 4.1846(17) '4 655' '4 645'
C7 C1 4.1906(15) '4 655' '4 665'
C9 C6 4.1934(16) '4 655' 4
C5 C1 4.2033(15) '4 655' '4 755'
C8 C10 4.2131(15) '4 655' '4 665'
C9 C13 4.2144(17) '4 655' '1 565'
C5 C1 4.2215(15) '4 655' '4 655'
C3 C5 4.2500(15) '4 655' '2 565'
C14 C15 4.2673(15) '4 655' '1 655'
C14 C14 4.2692(16) '4 655' '1 655'
C14 C14 4.2692(16) '4 655' '1 665'
C3 C7 4.2784(15) '4 655' '4 655'
C6 C2 4.2816(16) '4 655' '4 665'
C6 C11 4.2916(16) '4 655' '4 765'
C16 C2 4.2976(15) '4 655' '2 665'
C13 C10 4.2983(16) '4 655' .
O C16 4.3071(14) '4 655' '4 655'
C13 C1 4.3086(17) '4 655' '4 655'
C11 C13 4.3230(17) '4 655' '1 565'
C17 C1 4.3343(17) '4 655' '4 755'
C9 C13 4.3519(17) '4 655' '1 665'
C8 C16 4.3598(15) '4 655' '2 565'
O C14 4.3638(14) '4 655' '4 655'
C5 C2 4.3669(15) '4 655' '2 665'
O C17 4.3719(15) '4 655' '2 565'
C6 C16 4.3742(16) '4 655' '4 655'
C12 C14 4.3752(17) '4 655' '1 655'
C9 C11 4.3966(16) '4 655' '4 655'
C4 C13 4.4091(17) '4 655' '1 665'
C14 C2 4.4154(15) '4 655' '4 655'
C17 C1 4.4208(17) '4 655' '4 655'
C4 C1 4.4295(15) '4 655' '4 755'
C17 C2 4.4342(17) '4 655' '4 755'

loop_
_geom_torsion_atom_site_label_1
_geom_torsion_atom_site_label_2
_geom_torsion_atom_site_label_3
_geom_torsion_atom_site_label_4
_geom_torsion_site_symmetry_1
_geom_torsion_site_symmetry_2
_geom_torsion_site_symmetry_3
_geom_torsion_site_symmetry_4
_geom_torsion
C1 O C9 C8 '4 655' '4 655' '4 655' '4 655' 153.64(9)
C1 O C9 C4 '4 655' '4 655' '4 655' '4 655' -29.64(14)
C9 O C1 C2 '4 655' '4 655' '4 655' '4 655' 38.67(12)
C9 O C1 C10 '4 655' '4 655' '4 655' '4 655' -88.90(10)
C9 O C1 H1 '4 655' '4 655' '4 655' '4 655' 158.5(7)
C4 C3 C16 C17 '4 655' '4 655' '4 655' '4 655' -178.30(10)
C4 C3 C16 H16a '4 655' '4 655' '4 655' '4 655' -54.7(8)
C4 C3 C16 H16b '4 655' '4 655' '4 655' '4 655' 59.3(8)
C2 C3 C16 C17 '4 655' '4 655' '4 655' '4 655' 2.15(15)
C2 C3 C16 H16a '4 655' '4 655' '4 655' '4 655' 125.7(8)
C2 C3 C16 H16b '4 655' '4 655' '4 655' '4 655' -120.2(8)
C16 C3 C4 C9 '4 655' '4 655' '4 655' '4 655' -167.73(9)
C16 C3 C4 C5 '4 655' '4 655' '4 655' '4 655' 12.07(15)
C2 C3 C4 C9 '4 655' '4 655' '4 655' '4 655' 11.84(15)
C2 C3 C4 C5 '4 655' '4 655' '4 655' '4 655' -168.36(10)
C16 C3 C2 C1 '4 655' '4 655' '4 655' '4 655' 179.56(10)
C16 C3 C2 H2 '4 655' '4 655' '4 655' '4 655' -1.3(9)
C4 C3 C2 C1 '4 655' '4 655' '4 655' '4 655' .01(15)
C4 C3 C2 H2 '4 655' '4 655' '4 655' '4 655' 179.2(9)
H17c C17 C16 C3 '4 655' '4 655' '4 655' '4 655' 179.9(10)
H17c C17 C16 H16a '4 655' '4 655' '4 655' '4 655' 56.2(13)
H17c C17 C16 H16b '4 655' '4 655' '4 655' '4 655' -59.4(13)
H17b C17 C16 C3 '4 655' '4 655' '4 655' '4 655' -60.0(11)
H17b C17 C16 H16a '4 655' '4 655' '4 655' '4 655' 176.3(13)
H17b C17 C16 H16b '4 655' '4 655' '4 655' '4 655' 60.8(13)
H17a C17 C16 C3 '4 655' '4 655' '4 655' '4 655' 61.8(9)
H17a C17 C16 H16a '4 655' '4 655' '4 655' '4 655' -61.9(12)
H17a C17 C16 H16b '4 655' '4 655' '4 655' '4 655' -177.4(12)
C6 C7 C8 C9 '4 655' '4 655' '4 655' '4 655' -1.26(16)
C6 C7 C8 H8 '4 655' '4 655' '4 655' '4 655' -179.5(9)
H7 C7 C8 C9 '4 655' '4 655' '4 655' '4 655' 178.7(10)
H7 C7 C8 H8 '4 655' '4 655' '4 655' '4 655' .4(14)
C8 C7 C6 C5 '4 655' '4 655' '4 655' '4 655' .21(16)
C8 C7 C6 H6 '4 655' '4 655' '4 655' '4 655' 178.9(10)
H7 C7 C6 C5 '4 655' '4 655' '4 655' '4 655' -179.7(10)
H7 C7 C6 H6 '4 655' '4 655' '4 655' '4 655' -1.1(15)
C13 C12 C11 C10 '4 655' '4 655' '4 655' '4 655' -1.25(17)
C13 C12 C11 H11 '4 655' '4 655' '4 655' '4 655' 177.5(9)
H12 C12 C11 C10 '4 655' '4 655' '4 655' '4 655' 177.7(10)
H12 C12 C11 H11 '4 655' '4 655' '4 655' '4 655' -3.5(14)
C11 C12 C13 C14 '4 655' '4 655' '4 655' '4 655' 1.39(18)
C11 C12 C13 H13 '4 655' '4 655' '4 655' '4 655' -177.0(11)
H12 C12 C13 C14 '4 655' '4 655' '4 655' '4 655' -177.6(10)
H12 C12 C13 H13 '4 655' '4 655' '4 655' '4 655' 4.0(15)
C7 C8 C9 O '4 655' '4 655' '4 655' '4 655' 177.94(9)
C7 C8 C9 C4 '4 655' '4 655' '4 655' '4 655' 1.21(16)
H8 C8 C9 O '4 655' '4 655' '4 655' '4 655' -3.7(9)
H8 C8 C9 C4 '4 655' '4 655' '4 655' '4 655' 179.6(9)
O C9 C4 C3 '4 655' '4 655' '4 655' '4 655' 3.10(15)
O C9 C4 C5 '4 655' '4 655' '4 655' '4 655' -176.72(9)
C8 C9 C4 C3 '4 655' '4 655' '4 655' '4 655' 179.70(10)
C8 C9 C4 C5 '4 655' '4 655' '4 655' '4 655' -.11(15)
C7 C6 C5 C4 '4 655' '4 655' '4 655' '4 655' .92(16)
C7 C6 C5 H5 '4 655' '4 655' '4 655' '4 655' 178.1(9)
H6 C6 C5 C4 '4 655' '4 655' '4 655' '4 655' -177.8(10)
H6 C6 C5 H5 '4 655' '4 655' '4 655' '4 655' -.6(14)
C3 C4 C5 C6 '4 655' '4 655' '4 655' '4 655' 179.24(10)
C3 C4 C5 H5 '4 655' '4 655' '4 655' '4 655' 2.0(9)
C9 C4 C5 C6 '4 655' '4 655' '4 655' '4 655' -.96(15)
C9 C4 C5 H5 '4 655' '4 655' '4 655' '4 655' -178.2(9)
C12 C11 C10 C15 '4 655' '4 655' '4 655' '4 655' -.29(16)
C12 C11 C10 C1 '4 655' '4 655' '4 655' '4 655' 178.39(10)
H11 C11 C10 C15 '4 655' '4 655' '4 655' '4 655' -179.0(9)
H11 C11 C10 C1 '4 655' '4 655' '4 655' '4 655' -.3(9)
C15 C14 C13 C12 '4 655' '4 655' '4 655' '4 655' .00(18)
C15 C14 C13 H13 '4 655' '4 655' '4 655' '4 655' 178.4(11)
H14 C14 C13 C12 '4 655' '4 655' '4 655' '4 655' -179.6(10)
H14 C14 C13 H13 '4 655' '4 655' '4 655' '4 655' -1.2(15)
C13 C14 C15 C10 '4 655' '4 655' '4 655' '4 655' -1.56(16)
C13 C14 C15 H15 '4 655' '4 655' '4 655' '4 655' 178.1(10)
H14 C14 C15 C10 '4 655' '4 655' '4 655' '4 655' 178.1(10)
H14 C14 C15 H15 '4 655' '4 655' '4 655' '4 655' -2.3(14)
C14 C15 C10 C11 '4 655' '4 655' '4 655' '4 655' 1.70(15)
C14 C15 C10 C1 '4 655' '4 655' '4 655' '4 655' -176.96(10)
H15 C15 C10 C11 '4 655' '4 655' '4 655' '4 655' -177.9(10)
H15 C15 C10 C1 '4 655' '4 655' '4 655' '4 655' 3.4(10)
C3 C2 C1 O '4 655' '4 655' '4 655' '4 655' -24.53(14)
C3 C2 C1 C10 '4 655' '4 655' '4 655' '4 655' 100.55(12)
C3 C2 C1 H1 '4 655' '4 655' '4 655' '4 655' -139.2(8)
H2 C2 C1 O '4 655' '4 655' '4 655' '4 655' 156.3(9)
H2 C2 C1 C10 '4 655' '4 655' '4 655' '4 655' -78.7(9)
H2 C2 C1 H1 '4 655' '4 655' '4 655' '4 655' 41.6(12)
O C1 C10 C11 '4 655' '4 655' '4 655' '4 655' -106.28(11)
O C1 C10 C15 '4 655' '4 655' '4 655' '4 655' 72.37(12)
C2 C1 C10 C11 '4 655' '4 655' '4 655' '4 655' 127.49(11)
C2 C1 C10 C15 '4 655' '4 655' '4 655' '4 655' -53.86(13)
H1 C1 C10 C11 '4 655' '4 655' '4 655' '4 655' 4.3(8)
H1 C1 C10 C15 '4 655' '4 655' '4 655' '4 655' -177.1(8)
